data_7044334
loop_
_publ_author_name
'Cui, Xiaobing'
'Lv, Ying'
'xiao, lina'
'hao, xiangrong'
'Xu, Ji-Qing'

_publ_section_title
;
 A series of organic-inorganic hybrid compounds formed by [P2W18O62]6- and
 several types of transition metal complexes
;
_journal_name_full 'Dalton Trans.'
_journal_paper_doi 10.1039/C7DT02814H
_journal_year 2017
_chemical_formula_sum 'C100 H83 Ag5 N20 O63 P2 W18'
_chemical_formula_weight 6483.45
_space_group_crystal_system triclinic
_space_group_IT_number 2
_space_group_name_Hall '-P 1'
_space_group_name_H-M_alt 'P -1'
_symmetry_space_group_name_Hall '-P 1'
_symmetry_space_group_name_H-M 'P -1'
_atom_sites_solution_hydrogens geom
_audit_creation_method SHELXL-2014/7
_audit_update_record
;
2017-07-26 deposited with the CCDC.
2017-09-25 downloaded from the CCDC.
;
_cell_angle_alpha 96.102(2)
_cell_angle_beta 94.382(2)
_cell_angle_gamma 110.602(2)
_cell_formula_units_Z 2
_cell_length_a 14.0325(13)
_cell_length_b 19.8780(19)
_cell_length_c 26.649(2)
_cell_measurement_reflns_used 9901
_cell_measurement_temperature 296(2)
_cell_measurement_theta_max 25.07
_cell_measurement_theta_min 3.14
_cell_volume 6866.7(11)
_computing_cell_refinement 'Bruker SMART'
_computing_data_collection 'Bruker SMART'
_computing_data_reduction 'Bruker SAINT'
_computing_molecular_graphics 'SHELXL-2014/7 (Sheldrick, 2014)'
_computing_publication_material 'SHELXL-2014/7 (Sheldrick, 2014)'
_computing_structure_refinement 'SHELXL-2014/7 (Sheldrick, 2014)'
_computing_structure_solution 'SHELXL-2014/7 (Sheldrick, 2014)'
_diffrn_ambient_temperature 296(2)
_diffrn_measured_fraction_theta_full 0.966
_diffrn_measured_fraction_theta_max 0.966
_diffrn_measurement_device_type 'CCD area detector'
_diffrn_radiation_type MoK\a
_diffrn_radiation_wavelength 0.71073
_diffrn_reflns_av_R_equivalents 0.0542
_diffrn_reflns_av_unetI/netI 0.0843
_diffrn_reflns_Laue_measured_fraction_full 0.966
_diffrn_reflns_Laue_measured_fraction_max 0.966
_diffrn_reflns_limit_h_max 14
_diffrn_reflns_limit_h_min -16
_diffrn_reflns_limit_k_max 23
_diffrn_reflns_limit_k_min -23
_diffrn_reflns_limit_l_max 31
_diffrn_reflns_limit_l_min -31
_diffrn_reflns_number 41104
_diffrn_reflns_point_group_measured_fraction_full 0.966
_diffrn_reflns_point_group_measured_fraction_max 0.966
_diffrn_reflns_theta_full 25.110
_diffrn_reflns_theta_max 25.110
_diffrn_reflns_theta_min 2.912
_exptl_absorpt_coefficient_mu 15.817
_exptl_absorpt_correction_T_max 0.103
_exptl_absorpt_correction_T_min 0.042
_exptl_absorpt_correction_type empirical
_exptl_crystal_colour grey
_exptl_crystal_density_diffrn 3.136
_exptl_crystal_description block
_exptl_crystal_F_000 5848
_exptl_crystal_size_max 0.25
_exptl_crystal_size_mid 0.20
_exptl_crystal_size_min 0.15
_refine_diff_density_max 5.124
_refine_diff_density_min -5.101
_refine_diff_density_rms 0.560
_refine_ls_extinction_method none
_refine_ls_goodness_of_fit_ref 1.034
_refine_ls_hydrogen_treatment constr
_refine_ls_matrix_type full
_refine_ls_number_parameters 1768
_refine_ls_number_reflns 23686
_refine_ls_number_restraints 1985
_refine_ls_restrained_S_all 0.996
_refine_ls_R_factor_all 0.1049
_refine_ls_R_factor_gt 0.0797
_refine_ls_shift/su_max 0.001
_refine_ls_shift/su_mean 0.000
_refine_ls_structure_factor_coef Fsqd
_refine_ls_weighting_details 'w=1/[\s^2^(Fo^2^)+(0.0708P)^2^+905.3604P] where P=(Fo^2^+2Fc^2^)/3'
_refine_ls_weighting_scheme calc
_refine_ls_wR_factor_gt 0.1927
_refine_ls_wR_factor_ref 0.2176
_reflns_Friedel_coverage 0.000
_reflns_number_gt 17919
_reflns_number_total 23686
_reflns_threshold_expression 'I > 2\s(I)'
_cod_data_source_file c7dt02814h2.cif
_cod_data_source_block 3
_cod_database_code 7044334
_shelx_shelxl_version_number 2014/7
_shelx_space_group_comment
;
The symmetry employed for this shelxl refinement is uniquely defined
by the following loop, which should always be used as a source of
symmetry information in preference to the above space-group names.
They are only intended as comments.
;

loop_
_space_group_symop_operation_xyz
'x, y, z'
'-x, -y, -z'

loop_
_atom_site_label
_atom_site_type_symbol
_atom_site_fract_x
_atom_site_fract_y
_atom_site_fract_z
_atom_site_U_iso_or_equiv
_atom_site_adp_type
_atom_site_occupancy
_atom_site_site_symmetry_order
_atom_site_calc_flag
_atom_site_refinement_flags_posn
_atom_site_refinement_flags_adp
_atom_site_refinement_flags_occupancy
W1 W -0.25744(8) -0.29096(5) 0.54999(3) 0.0206(2) Uani 1 1 d . . .
W2 W -0.38182(7) -0.28778(5) 0.92969(3) 0.0177(2) Uani 1 1 d . . .
W3 W -0.12435(7) -0.24035(5) 0.94095(3) 0.0178(2) Uani 1 1 d . . .
W4 W -0.27811(8) -0.41336(5) 0.89777(3) 0.0194(2) Uani 1 1 d . . .
W5 W -0.37636(8) -0.17311(5) 0.57976(3) 0.0219(2) Uani 1 1 d . . .
W6 W -0.11745(8) -0.11536(5) 0.59347(3) 0.0218(2) Uani 1 1 d . . .
W7 W -0.11176(7) -0.09515(5) 0.86330(3) 0.0180(2) Uani 1 1 d . . .
W8 W -0.41567(7) -0.45703(5) 0.76702(3) 0.0178(2) Uani 1 1 d . . .
W9 W -0.41154(7) -0.41095(5) 0.63404(3) 0.0184(2) Uani 1 1 d . . .
W10 W -0.52232(7) -0.29107(5) 0.66835(3) 0.0192(2) Uani 1 1 d . . .
W11 W -0.10642(8) -0.04916(5) 0.73019(3) 0.0194(2) Uani 1 1 d . . .
W12 W 0.01432(7) -0.17935(5) 0.69257(3) 0.0196(2) Uani 1 1 d . . .
W13 W -0.52659(7) -0.33735(5) 0.80129(3) 0.0184(2) Uani 1 1 d . . .
W14 W -0.13553(8) -0.40028(5) 0.78592(3) 0.0191(2) Uani 1 1 d . . .
W15 W 0.01097(7) -0.22490(5) 0.82593(3) 0.0181(2) Uani 1 1 d . . .
W16 W -0.36900(8) -0.14667(5) 0.84683(3) 0.0180(2) Uani 1 1 d . . .
W17 W -0.36345(8) -0.10058(5) 0.71411(3) 0.0201(2) Uani 1 1 d . . .
W18 W -0.13102(8) -0.35505(5) 0.65239(3) 0.0192(2) Uani 1 1 d . . .
P2 P -0.2534(4) -0.2302(2) 0.67882(17) 0.0037(8) Uani 1 1 d . U .
P1 P -0.2589(4) -0.2785(2) 0.81806(17) 0.0030(8) Uani 1 1 d . U .
Ag6 Ag -0.8135(2) -0.68292(15) 0.76758(8) 0.0541(7) Uani 1 1 d . . .
Ag5 Ag -0.3544(3) -0.17344(15) 0.26924(9) 0.0580(7) Uani 1 1 d . . .
Ag4 Ag 0.0848(3) -0.26935(16) 0.24493(10) 0.0649(8) Uani 1 1 d . . .
Ag3 Ag 0.3635(3) 0.77766(17) 0.25830(11) 0.0715(9) Uani 1 1 d . . .
Ag2 Ag 0.0000 0.5000 0.5000 0.0559(9) Uani 1 2 d S . P
Ag1 Ag 0.5000 1.0000 0.0000 0.0595(10) Uani 1 2 d S . P
O60 O -0.1162(12) -0.0631(8) 0.6569(6) 0.0180(17) Uani 1 1 d . U .
O59 O -0.1126(12) -0.3719(8) 0.7190(6) 0.021(2) Uani 1 1 d . U .
O58 O -0.1583(11) -0.2511(8) 0.6897(5) 0.0152(14) Uani 1 1 d . U .
O57 O -0.4342(12) -0.4381(8) 0.7009(6) 0.0204(18) Uani 1 1 d . U .
O56 O -0.3741(12) -0.4503(8) 0.8399(6) 0.0192(17) Uani 1 1 d . U .
O55 O -0.3508(12) -0.1101(8) 0.7856(6) 0.0199(18) Uani 1 1 d . U .
O54 O -0.1160(12) -0.0618(8) 0.7988(6) 0.0201(19) Uani 1 1 d . U .
O53 O -0.5327(12) -0.3277(8) 0.7303(6) 0.0209(18) Uani 1 1 d . U .
O52 O -0.3552(11) -0.2912(8) 0.6797(5) 0.0160(15) Uani 1 1 d . U .
O51 O 0.0175(12) -0.2144(8) 0.7579(6) 0.022(2) Uani 1 1 d . U .
O50 O -0.4794(12) -0.3356(8) 0.8702(6) 0.0191(17) Uani 1 1 d . U .
O49 O -0.3588(12) -0.1112(8) 0.6428(6) 0.0179(19) Uani 1 1 d . U .
O48 O -0.2523(11) -0.2096(8) 0.6212(6) 0.0167(14) Uani 1 1 d . U .
O47 O -0.2599(11) -0.2969(8) 0.8754(5) 0.0153(14) Uani 1 1 d . U .
O46 O -0.4740(12) -0.2467(8) 0.6098(6) 0.0200(18) Uani 1 1 d . U .
O45 O -0.2736(12) -0.4023(8) 0.6503(6) 0.0186(17) Uani 1 1 d . U .
O44 O -0.2778(12) -0.4395(8) 0.7617(6) 0.0189(19) Uani 1 1 d . U .
O43 O -0.0381(12) -0.2463(8) 0.8916(6) 0.0190(17) Uani 1 1 d . U .
O42 O -0.1266(12) -0.1533(8) 0.9168(6) 0.0184(17) Uani 1 1 d . U .
O41 O -0.0287(12) -0.1458(8) 0.8359(6) 0.0196(19) Uani 1 1 d . U .
O40 O -0.3648(12) -0.3588(8) 0.5789(6) 0.0189(18) Uani 1 1 d . U .
O39 O -0.1629(11) -0.2893(8) 0.7994(6) 0.0163(14) Uani 1 1 d . U .
O38 O -0.3683(12) -0.2012(8) 0.9031(6) 0.0184(19) Uani 1 1 d . U .
O37 O -0.0312(12) -0.1547(8) 0.6295(6) 0.0207(18) Uani 1 1 d . U .
O36 O -0.2487(11) -0.1990(8) 0.8219(5) 0.0162(14) Uani 1 1 d . U .
O35 O -0.4601(12) -0.1944(8) 0.7044(6) 0.0209(18) Uani 1 1 d . U .
O34 O -0.3527(12) -0.2434(8) 0.5335(6) 0.0192(19) Uani 1 1 d . U .
O33 O -0.0977(14) -0.4725(9) 0.7804(7) 0.031(3) Uani 1 1 d . U .
O32 O -0.2443(12) -0.1076(8) 0.5677(6) 0.021(2) Uani 1 1 d . U .
O31 O -0.4423(14) -0.1016(9) 0.8718(6) 0.028(3) Uani 1 1 d . U .
O30 O -0.3686(12) -0.3801(8) 0.9341(6) 0.0186(19) Uani 1 1 d . U .
O29 O -0.4743(13) -0.5496(9) 0.7572(6) 0.028(3) Uani 1 1 d . U .
O28 O -0.2355(12) -0.0815(8) 0.8743(6) 0.021(2) Uani 1 1 d . U .
O27 O -0.1671(12) -0.3183(8) 0.5905(6) 0.0191(19) Uani 1 1 d . U .
O26 O -0.0244(13) -0.0168(9) 0.8976(6) 0.026(3) Uani 1 1 d . U .
O25 O -0.4658(12) -0.2336(8) 0.8136(6) 0.0195(19) Uani 1 1 d . U .
O24 O -0.6551(13) -0.3536(9) 0.8073(6) 0.028(3) Uani 1 1 d . U .
O23 O -0.0940(14) -0.4192(9) 0.6209(7) 0.030(3) Uani 1 1 d . U .
O22 O -0.2607(13) -0.3387(9) 0.4913(6) 0.024(3) Uani 1 1 d . U .
O21 O -0.0393(13) -0.2065(9) 0.9954(6) 0.023(3) Uani 1 1 d . U .
O20 O -0.2528(12) -0.2446(8) 0.9683(6) 0.0186(19) Uani 1 1 d . U .
O19 O -0.2434(11) -0.1600(8) 0.7143(5) 0.0164(15) Uani 1 1 d . U .
O18 O -0.4666(13) -0.4932(9) 0.5994(6) 0.025(3) Uani 1 1 d . U .
O17 O -0.1773(12) -0.4090(8) 0.8520(6) 0.0197(19) Uani 1 1 d . U .
O16 O -0.0172(15) 0.0364(9) 0.7373(7) 0.032(4) Uani 1 1 d . U .
O15 O -0.5279(12) -0.3804(8) 0.6333(6) 0.0204(19) Uani 1 1 d . U .
O14 O -0.3572(11) -0.3297(8) 0.7889(5) 0.0158(14) Uani 1 1 d . U .
O13 O -0.6477(13) -0.3003(10) 0.6539(7) 0.032(3) Uani 1 1 d . U .
O12 O -0.0248(12) -0.1059(8) 0.7265(6) 0.0204(18) Uani 1 1 d . U .
O11 O -0.1645(12) -0.3413(8) 0.9439(6) 0.019(2) Uani 1 1 d . U .
O10 O -0.1514(12) -0.2017(8) 0.5452(6) 0.0196(19) Uani 1 1 d . U .
O9 O -0.2291(12) -0.0285(8) 0.7228(6) 0.020(2) Uani 1 1 d . U .
O8 O -0.0032(12) -0.2753(9) 0.6613(6) 0.022(2) Uani 1 1 d . U .
O7 O -0.0310(14) -0.0518(9) 0.5646(7) 0.033(4) Uani 1 1 d . U .
O6 O 0.1433(14) -0.1370(10) 0.6935(7) 0.034(4) Uani 1 1 d . U .
O5 O -0.5305(12) -0.4319(8) 0.7850(6) 0.022(2) Uani 1 1 d . U .
O4 O -0.4369(13) -0.0489(9) 0.7158(6) 0.026(3) Uani 1 1 d . U .
O3 O -0.4619(13) -0.2868(10) 0.9756(6) 0.028(3) Uani 1 1 d . U .
O2 O -0.0067(12) -0.3262(8) 0.8127(6) 0.022(2) Uani 1 1 d . U .
O1 O -0.4535(15) -0.1442(10) 0.5426(7) 0.035(4) Uani 1 1 d . U .
N1 N -0.7102(14) -0.6204(9) 0.8474(5) 0.035(5) Uani 1 1 d G . .
C1 C -0.6471(17) -0.5476(9) 0.8571(6) 0.054(9) Uani 1 1 d G . .
H1A H -0.6282 -0.5214 0.8302 0.064 Uiso 1 1 calc R U .
C2 C -0.612(2) -0.5139(8) 0.9069(7) 0.077(14) Uani 1 1 d G . .
H2A H -0.5699 -0.4651 0.9133 0.093 Uiso 1 1 calc R U .
C3 C -0.6404(19) -0.5530(10) 0.9470(5) 0.069(11) Uani 1 1 d G . .
H3A H -0.6170 -0.5304 0.9804 0.083 Uiso 1 1 calc R U .
C4 C -0.7036(18) -0.6258(10) 0.9374(6) 0.052(9) Uani 1 1 d G . .
H4A H -0.7225 -0.6520 0.9642 0.062 Uiso 1 1 calc R U .
C5 C -0.7385(15) -0.6596(7) 0.8876(7) 0.049(8) Uani 1 1 d G . .
C6 C -0.8015(13) -0.7327(7) 0.8760(5) 0.031(6) Uani 1 1 d G . .
C7 C -0.8158(14) -0.7803(9) 0.9118(4) 0.037(6) Uani 1 1 d G U .
H7A H -0.7830 -0.7638 0.9448 0.044 Uiso 1 1 calc R U .
C8 C -0.8789(16) -0.8527(8) 0.8981(6) 0.051(9) Uani 1 1 d G . .
H8A H -0.8885 -0.8846 0.9220 0.061 Uiso 1 1 calc R U .
C9 C -0.9279(14) -0.8775(6) 0.8488(6) 0.037(7) Uani 1 1 d G . .
H9A H -0.9702 -0.9260 0.8396 0.045 Uiso 1 1 calc R U .
C10 C -0.9137(13) -0.8298(8) 0.8130(5) 0.033(6) Uani 1 1 d G U .
H10A H -0.9464 -0.8464 0.7800 0.040 Uiso 1 1 calc R U .
N2 N -0.8505(14) -0.7574(7) 0.8267(5) 0.040(6) Uani 1 1 d G . .
N3 N -0.8483(15) -0.7537(9) 0.6855(5) 0.041(6) Uani 1 1 d G . .
C11 C -0.8833(17) -0.8290(9) 0.6750(8) 0.067(12) Uani 1 1 d G . .
H11A H -0.8867 -0.8565 0.7014 0.081 Uiso 1 1 calc R U .
C12 C -0.9131(19) -0.8632(8) 0.6251(10) 0.063(10) Uani 1 1 d G . .
H12A H -0.9366 -0.9136 0.6180 0.075 Uiso 1 1 calc R U .
C13 C -0.908(2) -0.8220(13) 0.5856(7) 0.085(15) Uani 1 1 d G . .
H13A H -0.9280 -0.8449 0.5522 0.102 Uiso 1 1 calc R U .
C14 C -0.8730(19) -0.7468(13) 0.5961(6) 0.065(11) Uani 1 1 d G . .
H14A H -0.8696 -0.7192 0.5697 0.078 Uiso 1 1 calc R U .
C15 C -0.8431(16) -0.7126(8) 0.6461(7) 0.036(7) Uani 1 1 d G . .
C16 C -0.8041(16) -0.6353(7) 0.6584(6) 0.045(8) Uani 1 1 d G . .
C17 C -0.7686(17) -0.5877(11) 0.6236(5) 0.045(8) Uani 1 1 d G . .
H17A H -0.7676 -0.6057 0.5900 0.054 Uiso 1 1 calc R U .
C18 C -0.7346(18) -0.5132(10) 0.6389(7) 0.072(12) Uani 1 1 d G . .
H18A H -0.7109 -0.4814 0.6155 0.086 Uiso 1 1 calc R U .
C19 C -0.7361(18) -0.4863(7) 0.6890(8) 0.058(10) Uani 1 1 d G . .
H19A H -0.7134 -0.4365 0.6992 0.070 Uiso 1 1 calc R U .
C20 C -0.7716(17) -0.5339(9) 0.7239(5) 0.047(8) Uani 1 1 d G . .
H20A H -0.7726 -0.5159 0.7574 0.057 Uiso 1 1 calc R U .
N4 N -0.8055(16) -0.6084(8) 0.7086(5) 0.048(7) Uani 1 1 d G . .
N12 N 0.177(2) 0.5367(15) 0.5055(9) 0.045(6) Uani 1 1 d . . .
C59 C 0.330(3) 0.5108(16) 0.5004(12) 0.051(9) Uani 1 1 d . . .
H59A H 0.3603 0.4765 0.4930 0.061 Uiso 1 1 calc R U .
C57 C 0.338(2) 0.6304(17) 0.5271(11) 0.041(7) Uani 1 1 d . U .
H57A H 0.3768 0.6789 0.5390 0.049 Uiso 1 1 calc R U .
N5 N -0.3250(19) -0.0954(13) 0.3483(8) 0.068(9) Uani 1 1 d G . .
C21 C -0.278(2) -0.0202(13) 0.3559(10) 0.099(17) Uani 1 1 d G . .
H21A H -0.2796 0.0060 0.3292 0.119 Uiso 1 1 calc R U .
C22 C -0.227(2) 0.0158(10) 0.4034(12) 0.100(14) Uani 1 1 d G U .
H22A H -0.1952 0.0661 0.4085 0.120 Uiso 1 1 calc R U .
C23 C -0.224(2) -0.0234(14) 0.4434(9) 0.080(11) Uani 1 1 d G U .
H23A H -0.1901 0.0007 0.4752 0.096 Uiso 1 1 calc R U .
C24 C -0.271(2) -0.0986(14) 0.4358(8) 0.075(12) Uani 1 1 d G . .
H24A H -0.2693 -0.1248 0.4625 0.089 Uiso 1 1 calc R U .
C25 C -0.3219(18) -0.1346(10) 0.3882(9) 0.058(10) Uani 1 1 d G . .
C26 C -0.3631(15) -0.2104(7) 0.3805(6) 0.031(6) Uani 1 1 d G . .
C27 C -0.3930(18) -0.2541(11) 0.4182(5) 0.067(12) Uani 1 1 d G . .
H27A H -0.3889 -0.2330 0.4516 0.081 Uiso 1 1 calc R U .
C28 C -0.4291(18) -0.3292(10) 0.4060(7) 0.064(12) Uani 1 1 d G . .
H28A H -0.4491 -0.3584 0.4312 0.076 Uiso 1 1 calc R U .
C29 C -0.4353(17) -0.3606(7) 0.3562(8) 0.061(10) Uani 1 1 d G . .
H29A H -0.4594 -0.4109 0.3480 0.073 Uiso 1 1 calc R U .
C30 C -0.4054(15) -0.3170(8) 0.3185(6) 0.038(7) Uani 1 1 d G . .
H30A H -0.4095 -0.3380 0.2851 0.046 Uiso 1 1 calc R U .
N6 N -0.3693(14) -0.2418(8) 0.3307(5) 0.036(5) Uani 1 1 d G U .
N7 N -0.4284(15) -0.2423(9) 0.1906(5) 0.042(6) Uani 1 1 d G . .
C31 C -0.4922(17) -0.3151(9) 0.1824(7) 0.056(9) Uani 1 1 d G . .
H31A H -0.5137 -0.3393 0.2099 0.068 Uiso 1 1 calc R U .
C32 C -0.5239(17) -0.3517(8) 0.1331(8) 0.059(10) Uani 1 1 d G . .
H32A H -0.5666 -0.4004 0.1276 0.071 Uiso 1 1 calc R U .
C33 C -0.4918(17) -0.3155(10) 0.0921(6) 0.060(10) Uani 1 1 d G . .
H33A H -0.5130 -0.3400 0.0591 0.072 Uiso 1 1 calc R U .
C34 C -0.4280(16) -0.2428(10) 0.1003(5) 0.045(8) Uani 1 1 d G . .
H34A H -0.4065 -0.2186 0.0728 0.055 Uiso 1 1 calc R U .
C35 C -0.3963(14) -0.2062(7) 0.1496(6) 0.037(7) Uani 1 1 d G . .
C36 C -0.3325(13) -0.1311(7) 0.1601(6) 0.037(7) Uani 1 1 d G . .
C37 C -0.3141(17) -0.0843(11) 0.1237(5) 0.051(8) Uani 1 1 d G . .
H37A H -0.3461 -0.1011 0.0905 0.061 Uiso 1 1 calc R U .
C38 C -0.248(2) -0.0126(10) 0.1368(7) 0.078(14) Uani 1 1 d G . .
H38A H -0.2356 0.0187 0.1125 0.094 Uiso 1 1 calc R U .
C39 C -0.2000(17) 0.0124(8) 0.1864(8) 0.067(12) Uani 1 1 d G . .
H39A H -0.1557 0.0604 0.1952 0.080 Uiso 1 1 calc R U .
C40 C -0.2184(14) -0.0343(10) 0.2228(6) 0.046(8) Uani 1 1 d G . .
H40A H -0.1864 -0.0176 0.2559 0.055 Uiso 1 1 calc R U .
N8 N -0.2846(14) -0.1061(8) 0.2096(6) 0.037(6) Uani 1 1 d G . .
C55 C 0.176(3) 0.6571(16) 0.5323(12) 0.044(8) Uani 1 1 d . . .
C60 C 0.227(3) 0.4917(19) 0.4965(13) 0.049(8) Uani 1 1 d . U .
H60A H 0.1870 0.4429 0.4866 0.059 Uiso 1 1 calc R U .
C56 C 0.238(3) 0.6089(19) 0.5216(13) 0.051(8) Uani 1 1 d . . .
N11 N 0.078(2) 0.6312(16) 0.5207(15) 0.074(11) Uani 1 1 d . . .
C58 C 0.389(2) 0.5827(19) 0.5158(11) 0.043(7) Uani 1 1 d . . .
H58A H 0.4604 0.5991 0.5185 0.051 Uiso 1 1 calc R U .
C52 C 0.078(3) 0.749(2) 0.5512(14) 0.058(9) Uani 1 1 d . U .
H52A H 0.0394 0.7786 0.5561 0.070 Uiso 1 1 calc R U .
C53 C 0.176(4) 0.774(3) 0.5605(19) 0.086(12) Uani 1 1 d . U .
H53A H 0.2115 0.8230 0.5735 0.103 Uiso 1 1 calc R U .
C51 C 0.032(4) 0.674(2) 0.5329(16) 0.070(10) Uani 1 1 d . U .
H51A H -0.0397 0.6545 0.5294 0.085 Uiso 1 1 calc R U .
N16 N 0.358(2) 0.6989(14) 0.3179(11) 0.045(6) Uani 1 1 d . . .
N20 N 0.135(2) -0.1947(14) 0.1855(9) 0.042(6) Uani 1 1 d . . .
N14 N 0.415(2) 0.8488(17) 0.1968(9) 0.047(7) Uani 1 1 d . . .
N18 N 0.079(2) -0.3405(13) 0.3059(9) 0.039(6) Uani 1 1 d . . .
N17 N 0.110(2) -0.1960(15) 0.3281(10) 0.047(6) Uani 1 1 d . . .
N15 N 0.384(2) 0.8418(14) 0.3400(10) 0.045(6) Uani 1 1 d . . .
C86 C 0.084(2) -0.3113(16) 0.3539(11) 0.037(6) Uani 1 1 d . U .
N13 N 0.282(2) 0.7100(16) 0.1791(11) 0.052(7) Uani 1 1 d . . .
C80 C 0.330(3) 0.6265(15) 0.3027(12) 0.042(7) Uani 1 1 d . . .
H80A H 0.3346 0.6099 0.2694 0.050 Uiso 1 1 calc R U .
C100 C 0.192(3) -0.1254(15) 0.1998(12) 0.049(8) Uani 1 1 d . . .
H10B H 0.2203 -0.1099 0.2336 0.059 Uiso 1 1 calc R U .
N19 N 0.0045(16) -0.3344(10) 0.1625(7) 0.050(7) Uani 1 1 d G . .
C91 C -0.0543(19) -0.4081(10) 0.1535(9) 0.080(14) Uani 1 1 d G . .
H91A H -0.0703 -0.4342 0.1806 0.096 Uiso 1 1 calc R U .
C92 C -0.089(2) -0.4429(9) 0.1039(11) 0.089(15) Uani 1 1 d G . .
H92A H -0.1284 -0.4923 0.0978 0.107 Uiso 1 1 calc R U .
C93 C -0.065(2) -0.4039(12) 0.0634(8) 0.103(19) Uani 1 1 d G . .
H93A H -0.0884 -0.4272 0.0302 0.124 Uiso 1 1 calc R U .
C94 C -0.006(2) -0.3301(12) 0.0724(7) 0.067(12) Uani 1 1 d G . .
H94A H 0.0097 -0.3040 0.0453 0.081 Uiso 1 1 calc R U .
C95 C 0.0285(17) -0.2954(8) 0.1220(8) 0.055(9) Uani 1 1 d G . .
C96 C 0.095(2) -0.2188(16) 0.1376(10) 0.035(7) Uani 1 1 d . . .
C76 C 0.353(3) 0.7255(16) 0.3644(11) 0.040(7) Uani 1 1 d . . .
C98 C 0.170(3) -0.0986(15) 0.1156(12) 0.046(8) Uani 1 1 d . . .
H98A H 0.1824 -0.0655 0.0925 0.055 Uiso 1 1 calc R U .
C97 C 0.110(2) -0.1700(17) 0.0993(12) 0.043(7) Uani 1 1 d . . .
H97A H 0.0800 -0.1864 0.0657 0.052 Uiso 1 1 calc R U .
C99 C 0.211(3) -0.0752(18) 0.1658(12) 0.056(10) Uani 1 1 d . . .
H99A H 0.2514 -0.0267 0.1767 0.067 Uiso 1 1 calc R U .
C89 C 0.021(3) -0.459(2) 0.3289(15) 0.063(10) Uani 1 1 d . . .
H89A H 0.0024 -0.5091 0.3184 0.075 Uiso 1 1 calc R U .
C66 C 0.372(3) 0.8207(18) 0.1490(13) 0.048(7) Uani 1 1 d . U .
C79 C 0.294(3) 0.5770(16) 0.3361(15) 0.058(10) Uani 1 1 d . . .
H79A H 0.2735 0.5274 0.3255 0.070 Uiso 1 1 calc R U .
C70 C 0.471(3) 0.920(2) 0.2054(16) 0.068(11) Uani 1 1 d . . .
H70A H 0.5031 0.9381 0.2384 0.082 Uiso 1 1 calc R U .
C65 C 0.314(3) 0.744(2) 0.1398(12) 0.052(9) Uani 1 1 d . . .
C69 C 0.487(3) 0.967(2) 0.1726(13) 0.059(10) Uani 1 1 d . . .
H69A H 0.5215 1.0162 0.1831 0.070 Uiso 1 1 calc R U .
C85 C 0.120(3) -0.233(2) 0.3646(12) 0.049(8) Uani 1 1 d . . .
C75 C 0.393(3) 0.8053(19) 0.3768(11) 0.050(9) Uani 1 1 d . . .
C90 C 0.054(3) -0.411(2) 0.2966(17) 0.063(10) Uani 1 1 d . . .
H90A H 0.0591 -0.4303 0.2639 0.076 Uiso 1 1 calc R U .
C73 C 0.470(3) 0.914(2) 0.4347(14) 0.065(11) Uani 1 1 d . . .
H73A H 0.5033 0.9371 0.4668 0.078 Uiso 1 1 calc R U .
C77 C 0.326(3) 0.6787(19) 0.3982(13) 0.057(10) Uani 1 1 d . . .
H77A H 0.3327 0.6980 0.4322 0.068 Uiso 1 1 calc R U .
C81 C 0.141(3) -0.123(2) 0.3342(16) 0.061(10) Uani 1 1 d . . .
H81A H 0.1329 -0.0996 0.3067 0.074 Uiso 1 1 calc R U .
C88 C 0.017(3) -0.434(2) 0.376(2) 0.087(16) Uani 1 1 d . . .
H88A H -0.0092 -0.4659 0.3990 0.104 Uiso 1 1 calc R U .
C78 C 0.288(3) 0.603(2) 0.3861(14) 0.061(10) Uani 1 1 d . . .
H78A H 0.2610 0.5725 0.4096 0.074 Uiso 1 1 calc R U .
C67 C 0.388(4) 0.867(2) 0.1103(14) 0.067(11) Uani 1 1 d . . .
H67A H 0.3589 0.8493 0.0768 0.081 Uiso 1 1 calc R U .
C68 C 0.451(3) 0.941(2) 0.1247(17) 0.068(10) Uani 1 1 d . U .
H68A H 0.4672 0.9718 0.1000 0.082 Uiso 1 1 calc R U .
C84 C 0.159(3) -0.197(3) 0.4136(17) 0.073(12) Uani 1 1 d . . .
H84A H 0.1606 -0.2243 0.4397 0.088 Uiso 1 1 calc R U .
C74 C 0.433(4) 0.839(2) 0.4248(16) 0.070(11) Uani 1 1 d . . .
H74A H 0.4338 0.8118 0.4509 0.084 Uiso 1 1 calc R U .
C62 C 0.192(4) 0.595(3) 0.126(2) 0.083(11) Uani 1 1 d . U .
H62A H 0.1536 0.5454 0.1228 0.100 Uiso 1 1 calc R U .
C61 C 0.224(3) 0.636(2) 0.170(2) 0.092(17) Uani 1 1 d . . .
H61A H 0.2056 0.6137 0.1982 0.111 Uiso 1 1 calc R U .
C87 C 0.053(3) -0.356(2) 0.3914(13) 0.070(12) Uani 1 1 d . . .
H87A H 0.0559 -0.3369 0.4250 0.084 Uiso 1 1 calc R U .
C64 C 0.284(4) 0.708(3) 0.0902(19) 0.081(13) Uani 1 1 d . . .
H64A H 0.3031 0.7305 0.0618 0.098 Uiso 1 1 calc R U .
C72 C 0.460(4) 0.953(2) 0.3978(17) 0.081(14) Uani 1 1 d . . .
H72A H 0.4801 1.0033 0.4036 0.097 Uiso 1 1 calc R U .
C82 C 0.186(3) -0.082(2) 0.383(2) 0.094(18) Uani 1 1 d . . .
H82A H 0.2081 -0.0320 0.3876 0.112 Uiso 1 1 calc R U .
C71 C 0.417(4) 0.913(3) 0.3508(18) 0.079(14) Uani 1 1 d . . .
H71A H 0.4114 0.9388 0.3243 0.095 Uiso 1 1 calc R U .
C83 C 0.195(4) -0.120(2) 0.425(2) 0.085(14) Uani 1 1 d . . .
H83A H 0.2237 -0.0960 0.4574 0.102 Uiso 1 1 calc R U .
C63 C 0.219(3) 0.628(2) 0.0869(17) 0.069(10) Uani 1 1 d . U .
H63A H 0.1961 0.6014 0.0547 0.083 Uiso 1 1 calc R U .
C105 C 0.257(2) 0.9304(15) -0.0173(10) 0.032(6) Uani 1 1 d . U .
C106 C 0.281(2) 0.8626(17) -0.0319(11) 0.039(7) Uani 1 1 d . . .
N22 N 0.381(3) 0.8707(19) -0.0343(19) 0.091(14) Uani 1 1 d . . .
C104 C 0.155(3) 0.927(2) -0.0259(12) 0.054(9) Uani 1 1 d . . .
H10C H 0.1019 0.8845 -0.0411 0.065 Uiso 1 1 calc R U .
C54 C 0.232(3) 0.727(2) 0.5509(17) 0.085(16) Uani 1 1 d . . .
H54A H 0.3029 0.7439 0.5573 0.102 Uiso 1 1 calc R U .
C108 C 0.231(3) 0.735(2) -0.0547(14) 0.062(10) Uani 1 1 d . . .
H10D H 0.1796 0.6900 -0.0646 0.075 Uiso 1 1 calc R U .
C103 C 0.141(3) 0.992(2) -0.0098(14) 0.056(8) Uani 1 1 d . U .
H10E H 0.0748 0.9930 -0.0108 0.067 Uiso 1 1 calc R U .
C107 C 0.207(4) 0.797(2) -0.0384(13) 0.084(16) Uani 1 1 d . . .
H10F H 0.1404 0.7913 -0.0322 0.100 Uiso 1 1 calc R U .
C109 C 0.332(3) 0.746(3) -0.055(2) 0.090(16) Uani 1 1 d . . .
H10G H 0.3515 0.7058 -0.0598 0.107 Uiso 1 1 calc R U .
C110 C 0.401(3) 0.812(3) -0.050(3) 0.11(2) Uani 1 1 d . . .
H11B H 0.4673 0.8180 -0.0574 0.131 Uiso 1 1 calc R U .
N21 N 0.332(2) 0.9880(16) -0.0015(11) 0.055(7) Uani 1 1 d . U .
C101 C 0.320(3) 1.0555(19) 0.0110(12) 0.051(9) Uani 1 1 d . U .
H10H H 0.3749 1.0990 0.0211 0.062 Uiso 1 1 calc R U .
C102 C 0.222(3) 1.0513(16) 0.0069(9) 0.040(7) Uani 1 1 d . U .
H10I H 0.2105 1.0937 0.0165 0.048 Uiso 1 1 calc R U .
O62 O 0.1409(13) -0.1884(10) 0.8476(7) 0.031(3) Uani 1 1 d . U .
O61 O -0.2883(14) -0.4905(10) 0.9235(7) 0.034(4) Uani 1 1 d . U .
O1W O 0.002(6) 0.590(4) -0.077(3) 0.23(3) Uani 1 1 d . U .

loop_
_atom_site_aniso_label
_atom_site_aniso_U_11
_atom_site_aniso_U_22
_atom_site_aniso_U_33
_atom_site_aniso_U_23
_atom_site_aniso_U_13
_atom_site_aniso_U_12
W1 0.0367(6) 0.0217(5) 0.0040(4) -0.0001(3) 0.0003(4) 0.0123(4)
W2 0.0244(5) 0.0257(5) 0.0057(4) 0.0030(3) 0.0016(3) 0.0123(4)
W3 0.0232(5) 0.0230(5) 0.0053(4) 0.0019(3) -0.0039(3) 0.0074(4)
W4 0.0329(5) 0.0187(5) 0.0079(4) 0.0028(3) -0.0007(4) 0.0114(4)
W5 0.0336(6) 0.0295(5) 0.0063(4) 0.0043(3) -0.0026(4) 0.0165(4)
W6 0.0335(6) 0.0217(5) 0.0079(4) 0.0033(3) 0.0028(4) 0.0068(4)
W7 0.0273(5) 0.0141(4) 0.0084(4) -0.0014(3) -0.0031(3) 0.0043(4)
W8 0.0268(5) 0.0133(4) 0.0087(4) -0.0008(3) -0.0026(3) 0.0036(4)
W9 0.0277(5) 0.0155(4) 0.0076(4) -0.0019(3) -0.0035(3) 0.0047(4)
W10 0.0194(5) 0.0262(5) 0.0118(4) 0.0025(3) -0.0041(3) 0.0092(4)
W11 0.0319(5) 0.0138(4) 0.0083(4) -0.0006(3) -0.0011(4) 0.0045(4)
W12 0.0188(5) 0.0265(5) 0.0120(4) 0.0026(3) 0.0011(3) 0.0067(4)
W13 0.0166(5) 0.0265(5) 0.0112(4) 0.0023(3) -0.0014(3) 0.0074(4)
W14 0.0291(5) 0.0212(5) 0.0130(4) 0.0019(3) 0.0019(4) 0.0165(4)
W15 0.0160(5) 0.0266(5) 0.0115(4) 0.0029(3) -0.0027(3) 0.0084(4)
W16 0.0288(5) 0.0203(5) 0.0104(4) 0.0011(3) 0.0019(4) 0.0159(4)
W17 0.0344(6) 0.0205(5) 0.0110(4) 0.0018(3) 0.0002(4) 0.0175(4)
W18 0.0298(5) 0.0220(5) 0.0103(4) 0.0001(3) 0.0029(4) 0.0153(4)
P2 0.0042(11) 0.0047(11) 0.0027(11) 0.0001(8) -0.0004(8) 0.0026(8)
P1 0.0035(11) 0.0035(11) 0.0029(11) 0.0009(8) -0.0001(8) 0.0021(8)
Ag6 0.084(2) 0.0562(15) 0.0220(11) 0.0178(10) 0.0083(11) 0.0210(14)
Ag5 0.096(2) 0.0505(15) 0.0230(11) 0.0155(10) 0.0079(12) 0.0178(14)
Ag4 0.108(3) 0.0593(17) 0.0387(14) 0.0206(12) 0.0123(15) 0.0402(17)
Ag3 0.126(3) 0.0647(19) 0.0385(15) 0.0243(13) 0.0182(16) 0.0460(19)
Ag2 0.048(2) 0.061(2) 0.055(2) 0.0179(18) 0.0107(17) 0.0121(18)
Ag1 0.0338(19) 0.092(3) 0.060(2) 0.028(2) 0.0082(17) 0.026(2)
O60 0.0183(18) 0.0180(18) 0.0178(18) 0.0027(10) 0.0021(10) 0.0065(10)
O59 0.020(3) 0.020(3) 0.023(3) 0.002(3) 0.004(3) 0.008(3)
O58 0.0151(16) 0.0154(16) 0.0151(16) 0.0023(10) 0.0017(10) 0.0055(10)
O57 0.020(2) 0.020(2) 0.021(2) 0.0030(10) 0.0022(10) 0.0075(11)
O56 0.0194(19) 0.0192(19) 0.0188(19) 0.0028(10) 0.0021(10) 0.0069(10)
O55 0.0200(19) 0.0199(19) 0.0201(19) 0.0025(10) 0.0022(10) 0.0077(10)
O54 0.022(3) 0.018(3) 0.021(3) 0.003(3) 0.002(3) 0.008(3)
O53 0.0207(19) 0.0210(19) 0.0212(19) 0.0031(10) 0.0023(10) 0.0077(10)
O52 0.0161(16) 0.0159(16) 0.0159(16) 0.0022(10) 0.0016(10) 0.0058(10)
O51 0.019(3) 0.022(3) 0.022(3) 0.005(3) 0.000(3) 0.005(3)
O50 0.0193(19) 0.0190(19) 0.0188(19) 0.0028(10) 0.0022(10) 0.0067(10)
O49 0.020(3) 0.018(3) 0.018(3) 0.002(3) 0.002(3) 0.010(3)
O48 0.0168(16) 0.0167(16) 0.0162(16) 0.0023(10) 0.0021(10) 0.0057(10)
O47 0.0156(16) 0.0153(16) 0.0149(16) 0.0023(10) 0.0016(10) 0.0057(10)
O46 0.0201(19) 0.0200(19) 0.0196(19) 0.0029(10) 0.0020(10) 0.0071(10)
O45 0.0185(19) 0.0187(19) 0.0187(19) 0.0025(10) 0.0023(10) 0.0069(10)
O44 0.020(3) 0.017(3) 0.019(3) 0.004(3) 0.001(3) 0.006(3)
O43 0.0190(19) 0.0192(19) 0.0187(19) 0.0029(10) 0.0021(10) 0.0068(10)
O42 0.0184(18) 0.0185(18) 0.0183(18) 0.0023(10) 0.0023(10) 0.0067(10)
O41 0.019(3) 0.019(3) 0.019(3) 0.002(3) 0.002(3) 0.006(3)
O40 0.019(2) 0.019(2) 0.019(2) 0.0029(10) 0.0021(10) 0.0068(11)
O39 0.0159(16) 0.0165(16) 0.0162(16) 0.0021(10) 0.0016(10) 0.0056(10)
O38 0.020(3) 0.019(3) 0.018(3) 0.001(3) 0.003(3) 0.010(3)
O37 0.021(2) 0.021(2) 0.020(2) 0.0029(10) 0.0030(10) 0.0072(11)
O36 0.0163(16) 0.0161(16) 0.0162(16) 0.0025(10) 0.0018(10) 0.0057(10)
O35 0.0210(19) 0.0210(19) 0.0207(19) 0.0030(10) 0.0023(10) 0.0078(10)
O34 0.019(2) 0.019(2) 0.019(2) 0.0028(10) 0.0019(10) 0.0071(11)
O33 0.037(7) 0.028(7) 0.030(7) 0.004(6) 0.002(6) 0.014(6)
O32 0.022(3) 0.020(3) 0.020(3) 0.001(3) 0.000(3) 0.009(3)
O31 0.036(7) 0.029(7) 0.023(7) -0.006(6) 0.003(6) 0.018(6)
O30 0.019(2) 0.019(2) 0.018(2) 0.0030(10) 0.0022(10) 0.0065(11)
O29 0.029(4) 0.027(4) 0.026(4) 0.005(2) 0.004(2) 0.009(2)
O28 0.023(4) 0.019(3) 0.021(4) 0.002(3) 0.001(3) 0.007(3)
O27 0.022(3) 0.019(3) 0.018(3) 0.003(3) 0.005(3) 0.009(3)
O26 0.027(4) 0.026(4) 0.024(4) 0.004(2) 0.002(2) 0.008(2)
O25 0.021(3) 0.020(3) 0.019(3) 0.002(3) 0.005(3) 0.008(3)
O24 0.027(4) 0.029(4) 0.027(4) 0.004(2) 0.004(2) 0.009(2)
O23 0.030(4) 0.030(4) 0.029(4) 0.004(2) 0.004(2) 0.011(2)
O22 0.024(3) 0.024(3) 0.023(3) 0.002(2) 0.003(2) 0.009(2)
O21 0.024(3) 0.023(3) 0.023(3) 0.003(2) 0.001(2) 0.008(2)
O20 0.019(2) 0.019(2) 0.018(2) 0.0024(10) 0.0023(10) 0.0068(11)
O19 0.0164(16) 0.0164(16) 0.0161(16) 0.0023(10) 0.0019(10) 0.0058(10)
O18 0.026(4) 0.026(3) 0.024(4) 0.004(2) 0.002(2) 0.009(2)
O17 0.022(3) 0.018(3) 0.019(3) 0.002(3) 0.000(3) 0.008(3)
O16 0.041(7) 0.021(7) 0.027(7) 0.007(6) 0.001(6) 0.001(6)
O15 0.020(2) 0.020(2) 0.020(2) 0.0027(10) 0.0023(10) 0.0073(11)
O14 0.0159(16) 0.0157(16) 0.0156(16) 0.0022(10) 0.0021(10) 0.0055(10)
O13 0.022(7) 0.039(7) 0.031(7) 0.006(6) -0.003(6) 0.007(6)
O12 0.0204(19) 0.0204(19) 0.0203(19) 0.0029(10) 0.0022(10) 0.0073(10)
O11 0.022(3) 0.017(3) 0.016(3) 0.003(3) 0.000(3) 0.005(3)
O10 0.020(2) 0.020(2) 0.019(2) 0.0027(10) 0.0025(10) 0.0071(11)
O9 0.024(3) 0.019(3) 0.018(3) 0.003(3) 0.001(3) 0.009(3)
O8 0.022(4) 0.024(3) 0.019(3) 0.003(3) 0.005(3) 0.005(3)
O7 0.031(7) 0.021(7) 0.039(7) 0.012(6) 0.004(6) 0.000(6)
O6 0.034(7) 0.033(7) 0.024(7) 0.002(6) 0.004(6) -0.002(6)
O5 0.020(3) 0.021(3) 0.023(3) 0.004(3) 0.004(3) 0.006(3)
O4 0.027(4) 0.026(4) 0.026(4) 0.004(2) 0.003(2) 0.011(2)
O3 0.021(7) 0.035(7) 0.023(7) 0.001(6) 0.000(6) 0.004(6)
O2 0.021(4) 0.022(3) 0.023(4) 0.003(3) 0.000(3) 0.007(3)
O1 0.041(8) 0.033(7) 0.032(7) 0.005(6) -0.002(6) 0.015(6)
N1 0.026(12) 0.039(13) 0.033(13) 0.009(10) -0.005(10) 0.005(10)
C1 0.06(2) 0.046(19) 0.047(19) 0.005(15) 0.009(16) 0.008(17)
C2 0.12(4) 0.032(18) 0.04(2) 0.019(15) 0.01(2) -0.02(2)
C3 0.09(3) 0.07(3) 0.06(2) 0.02(2) 0.01(2) 0.05(2)
C4 0.05(2) 0.035(17) 0.049(19) -0.003(14) 0.031(16) -0.007(15)
C5 0.06(2) 0.038(17) 0.044(18) 0.009(14) 0.016(16) 0.009(16)
C6 0.034(15) 0.040(16) 0.017(12) 0.013(11) 0.007(11) 0.008(12)
C7 0.037(6) 0.037(6) 0.036(6) 0.0055(14) 0.0045(13) 0.013(2)
C8 0.06(2) 0.023(15) 0.07(2) 0.024(15) 0.030(19) 0.014(15)
C9 0.046(18) 0.042(16) 0.021(13) 0.014(12) 0.012(12) 0.009(14)
C10 0.033(6) 0.033(6) 0.033(6) 0.0048(13) 0.0040(13) 0.012(2)
N2 0.073(18) 0.030(12) 0.007(10) 0.001(8) -0.011(10) 0.009(12)
N3 0.040(14) 0.045(15) 0.028(12) 0.004(10) 0.016(11) 0.003(12)
C11 0.06(2) 0.032(18) 0.10(3) -0.012(18) 0.05(2) 0.003(16)
C12 0.04(2) 0.04(2) 0.09(3) -0.01(2) 0.01(2) 0.013(16)
C13 0.10(3) 0.06(3) 0.07(3) -0.04(2) 0.02(2) -0.01(2)
C14 0.06(2) 0.12(4) 0.013(14) -0.007(17) 0.001(14) 0.04(2)
C15 0.038(16) 0.030(14) 0.045(17) 0.002(12) 0.022(13) 0.015(12)
C16 0.030(16) 0.026(15) 0.07(2) 0.005(14) -0.002(15) -0.005(12)
C17 0.042(18) 0.051(19) 0.043(18) 0.027(15) 0.004(14) 0.013(15)
C18 0.08(3) 0.06(3) 0.07(3) 0.05(2) 0.01(2) 0.01(2)
C19 0.05(2) 0.044(19) 0.06(2) 0.025(16) -0.034(17) -0.007(15)
C20 0.07(2) 0.036(16) 0.015(13) -0.008(11) -0.007(13) -0.007(15)
N4 0.070(19) 0.042(15) 0.014(11) -0.001(10) -0.008(11) 0.002(13)
N12 0.057(17) 0.062(18) 0.031(13) 0.013(12) 0.002(12) 0.038(15)
C59 0.09(3) 0.033(17) 0.050(19) 0.010(14) 0.024(18) 0.039(18)
C57 0.041(7) 0.041(7) 0.041(7) 0.0057(14) 0.0049(13) 0.015(3)
N5 0.07(2) 0.048(18) 0.08(2) 0.019(17) 0.020(19) 0.018(16)
C21 0.11(4) 0.06(3) 0.12(5) 0.01(3) 0.04(3) 0.02(3)
C22 0.100(14) 0.100(14) 0.100(14) 0.014(2) 0.012(2) 0.036(5)
C23 0.080(11) 0.080(11) 0.080(11) 0.0113(19) 0.0097(17) 0.029(4)
C24 0.07(3) 0.10(3) 0.06(3) -0.02(2) 0.01(2) 0.04(3)
C25 0.040(19) 0.041(18) 0.09(3) -0.014(18) 0.033(18) 0.008(15)
C26 0.041(16) 0.040(15) 0.010(11) 0.015(10) 0.004(10) 0.011(12)
C27 0.09(3) 0.05(2) 0.025(16) 0.006(15) -0.001(17) -0.01(2)
C28 0.032(18) 0.07(3) 0.08(3) 0.05(2) -0.008(17) 0.000(17)
C29 0.05(2) 0.04(2) 0.07(3) 0.029(18) -0.005(18) -0.005(16)
C30 0.037(16) 0.037(16) 0.028(14) 0.003(12) -0.025(12) 0.004(13)
N6 0.036(5) 0.036(5) 0.036(5) 0.0053(13) 0.0042(12) 0.013(2)
N7 0.064(18) 0.035(14) 0.026(12) 0.012(10) 0.008(12) 0.014(12)
C31 0.05(2) 0.07(2) 0.06(2) 0.014(18) 0.020(17) 0.021(18)
C32 0.07(3) 0.036(18) 0.07(2) 0.026(17) 0.03(2) 0.008(17)
C33 0.06(2) 0.05(2) 0.08(3) 0.000(18) 0.015(19) 0.028(18)
C34 0.050(19) 0.07(2) 0.020(14) 0.002(13) -0.007(13) 0.025(17)
C35 0.028(15) 0.032(15) 0.054(18) 0.010(13) 0.014(13) 0.010(12)
C36 0.035(16) 0.033(15) 0.055(18) 0.015(13) 0.027(14) 0.020(13)
C37 0.06(2) 0.039(18) 0.040(18) 0.005(14) -0.012(15) 0.003(15)
C38 0.12(4) 0.05(2) 0.08(3) 0.04(2) 0.06(3) 0.03(2)
C39 0.08(3) 0.06(2) 0.05(2) 0.037(18) 0.03(2) 0.00(2)
C40 0.027(16) 0.06(2) 0.038(17) 0.000(15) 0.002(13) 0.007(15)
N8 0.035(14) 0.038(14) 0.035(13) -0.001(10) -0.012(10) 0.014(11)
C55 0.06(2) 0.034(16) 0.037(17) -0.001(13) 0.011(15) 0.017(15)
C60 0.049(8) 0.049(8) 0.049(8) 0.0068(15) 0.0060(14) 0.018(3)
C56 0.06(2) 0.05(2) 0.043(19) 0.004(15) 0.002(16) 0.032(18)
N11 0.05(2) 0.044(17) 0.13(3) 0.003(18) 0.06(2) 0.012(15)
C58 0.029(15) 0.07(2) 0.028(15) 0.016(14) -0.003(12) 0.014(15)
C52 0.058(9) 0.058(9) 0.058(9) 0.0083(16) 0.0073(15) 0.021(3)
C53 0.086(12) 0.086(12) 0.086(12) 0.012(2) 0.0104(18) 0.031(4)
C51 0.070(10) 0.070(10) 0.070(10) 0.0100(18) 0.0088(16) 0.026(4)
N16 0.042(15) 0.036(14) 0.062(18) 0.024(12) 0.008(13) 0.012(12)
N20 0.064(18) 0.043(15) 0.032(13) 0.012(11) 0.013(12) 0.032(13)
N14 0.07(2) 0.08(2) 0.021(12) 0.014(12) 0.014(12) 0.060(18)
N18 0.045(15) 0.033(13) 0.038(14) 0.009(10) 0.021(11) 0.010(11)
N17 0.042(16) 0.056(17) 0.051(16) 0.004(13) 0.000(12) 0.029(13)
N15 0.057(17) 0.036(14) 0.050(16) 0.026(12) 0.011(13) 0.018(13)
C86 0.037(6) 0.037(6) 0.037(6) 0.0053(14) 0.0045(13) 0.013(2)
N13 0.044(16) 0.060(18) 0.062(19) 0.005(14) 0.014(14) 0.031(14)
C80 0.06(2) 0.025(14) 0.044(17) -0.002(12) 0.021(15) 0.015(14)
C100 0.07(2) 0.023(15) 0.038(17) -0.008(12) 0.002(15) -0.002(14)
N19 0.052(17) 0.044(16) 0.054(17) 0.001(13) 0.006(13) 0.017(13)
C91 0.05(2) 0.026(18) 0.13(4) 0.01(2) -0.03(2) -0.019(16)
C92 0.07(3) 0.05(3) 0.13(5) 0.00(3) -0.01(3) 0.01(2)
C93 0.14(5) 0.06(3) 0.11(4) 0.01(3) 0.06(4) 0.04(3)
C94 0.11(3) 0.026(17) 0.06(2) -0.025(15) 0.00(2) 0.027(19)
C95 0.05(2) 0.037(18) 0.09(3) 0.027(18) -0.001(19) 0.027(16)
C96 0.047(18) 0.044(16) 0.028(14) -0.004(12) -0.003(12) 0.036(14)
C76 0.06(2) 0.037(16) 0.026(15) 0.014(12) 0.012(14) 0.023(15)
C98 0.08(2) 0.026(15) 0.046(18) 0.013(13) 0.016(16) 0.028(16)
C97 0.047(19) 0.050(19) 0.045(18) 0.010(14) -0.008(14) 0.034(16)
C99 0.10(3) 0.043(19) 0.039(18) 0.026(15) 0.024(19) 0.04(2)
C89 0.08(3) 0.08(3) 0.05(2) 0.03(2) 0.00(2) 0.05(2)
C66 0.048(7) 0.048(7) 0.048(7) 0.0069(15) 0.0058(14) 0.017(3)
C79 0.07(2) 0.017(14) 0.07(3) 0.014(15) -0.003(19) 0.000(15)
C70 0.08(3) 0.07(3) 0.06(2) 0.02(2) 0.02(2) 0.03(2)
C65 0.06(2) 0.08(3) 0.040(18) -0.003(17) 0.009(16) 0.05(2)
C69 0.06(2) 0.08(3) 0.05(2) 0.024(18) 0.037(18) 0.03(2)
C85 0.06(2) 0.07(2) 0.038(17) -0.007(15) 0.000(15) 0.043(18)
C75 0.06(2) 0.07(2) 0.031(16) -0.006(15) 0.027(15) 0.033(18)
C90 0.07(3) 0.05(2) 0.08(3) 0.012(19) 0.03(2) 0.033(19)
C73 0.07(2) 0.07(3) 0.05(2) -0.021(18) -0.020(18) 0.02(2)
C77 0.08(3) 0.06(2) 0.042(19) 0.019(16) 0.035(18) 0.03(2)
C81 0.07(3) 0.05(2) 0.07(3) 0.004(18) 0.03(2) 0.025(19)
C88 0.06(3) 0.07(3) 0.13(5) 0.07(3) 0.03(3) 0.01(2)
C78 0.07(2) 0.07(3) 0.05(2) 0.011(18) -0.010(18) 0.03(2)
C67 0.11(3) 0.08(3) 0.038(19) 0.011(18) 0.00(2) 0.06(3)
C68 0.068(10) 0.068(10) 0.068(10) 0.0099(17) 0.0083(16) 0.025(4)
C84 0.06(3) 0.09(3) 0.08(3) 0.01(2) 0.03(2) 0.04(2)
C74 0.10(3) 0.05(2) 0.06(2) 0.002(18) -0.01(2) 0.03(2)
C62 0.083(11) 0.083(11) 0.083(11) 0.0118(19) 0.0101(17) 0.030(4)
C61 0.05(3) 0.07(3) 0.17(6) 0.04(3) 0.01(3) 0.03(2)
C87 0.07(3) 0.09(3) 0.029(18) 0.011(18) 0.003(17) 0.01(2)
C64 0.08(3) 0.09(3) 0.08(3) -0.01(3) 0.00(2) 0.05(3)
C72 0.13(4) 0.05(2) 0.06(3) -0.009(19) -0.01(3) 0.03(2)
C82 0.05(2) 0.04(2) 0.17(5) -0.03(3) 0.01(3) 0.003(19)
C71 0.10(4) 0.10(4) 0.08(3) 0.05(3) 0.04(3) 0.08(3)
C83 0.10(4) 0.06(3) 0.10(4) -0.02(3) 0.01(3) 0.05(3)
C63 0.06(2) 0.08(3) 0.08(3) -0.009(18) 0.00(2) 0.04(2)
C105 0.032(6) 0.032(6) 0.032(6) 0.0047(13) 0.0039(12) 0.012(2)
C106 0.025(15) 0.056(19) 0.045(17) 0.029(14) 0.011(12) 0.020(14)
N22 0.042(19) 0.06(2) 0.18(4) 0.06(2) 0.04(2) 0.012(16)
C104 0.05(2) 0.07(2) 0.029(16) 0.003(15) -0.006(14) 0.017(18)
C54 0.06(3) 0.09(3) 0.10(3) -0.04(3) -0.06(2) 0.04(2)
C108 0.05(2) 0.05(2) 0.06(2) 0.002(17) -0.004(18) -0.007(18)
C103 0.056(8) 0.056(8) 0.056(8) 0.0080(16) 0.0067(15) 0.020(3)
C107 0.12(4) 0.05(2) 0.030(18) -0.019(16) 0.01(2) -0.03(2)
C109 0.05(3) 0.08(3) 0.15(5) 0.03(3) 0.00(3) 0.04(2)
C110 0.04(2) 0.07(3) 0.23(7) 0.08(4) 0.06(3) 0.01(2)
N21 0.055(7) 0.055(7) 0.055(7) 0.0077(14) 0.0069(13) 0.020(3)
C101 0.046(16) 0.06(2) 0.046(18) -0.038(15) -0.025(15) 0.034(17)
C102 0.064(17) 0.044(17) 0.014(12) -0.008(11) -0.007(12) 0.027(15)
O62 0.022(7) 0.034(7) 0.032(7) -0.002(6) 0.001(6) 0.004(6)
O61 0.033(7) 0.029(7) 0.041(7) 0.009(6) 0.007(6) 0.011(6)
O1W 0.23(3) 0.23(3) 0.23(3) 0.032(4) 0.027(4) 0.082(9)

loop_
_atom_type_symbol
_atom_type_description
_atom_type_scat_dispersion_real
_atom_type_scat_dispersion_imag
_atom_type_scat_source
C C 0.0033 0.0016 'International Tables Vol C Tables 4.2.6.8 and 6.1.1.4'
H H 0.0000 0.0000 'International Tables Vol C Tables 4.2.6.8 and 6.1.1.4'
N N 0.0061 0.0033 'International Tables Vol C Tables 4.2.6.8 and 6.1.1.4'
O O 0.0106 0.0060 'International Tables Vol C Tables 4.2.6.8 and 6.1.1.4'
P P 0.1023 0.0942 'International Tables Vol C Tables 4.2.6.8 and 6.1.1.4'
Ag Ag -0.8971 1.1015 'International Tables Vol C Tables 4.2.6.8 and 6.1.1.4'
W W -0.8490 6.8722 'International Tables Vol C Tables 4.2.6.8 and 6.1.1.4'

loop_
_geom_angle_atom_site_label_1
_geom_angle_atom_site_label_2
_geom_angle_atom_site_label_3
_geom_angle
_geom_angle_site_symmetry_1
_geom_angle_site_symmetry_3
O22 W1 O27 101.5(7) . .
O22 W1 O10 99.9(7) . .
O27 W1 O10 90.7(7) . .
O22 W1 O40 102.3(7) . .
O27 W1 O40 86.5(7) . .
O10 W1 O40 157.7(6) . .
O22 W1 O34 100.8(7) . .
O27 W1 O34 157.7(6) . .
O10 W1 O34 86.6(7) . .
O40 W1 O34 87.6(6) . .
O22 W1 O48 169.8(6) . .
O27 W1 O48 86.2(6) . .
O10 W1 O48 73.0(6) . .
O40 W1 O48 84.6(6) . .
O34 W1 O48 71.8(6) . .
O3 W2 O20 101.1(7) . .
O3 W2 O38 101.8(7) . .
O20 W2 O38 91.7(7) . .
O3 W2 O30 100.4(7) . .
O20 W2 O30 87.5(7) . .
O38 W2 O30 157.5(6) . .
O3 W2 O50 101.6(7) . .
O20 W2 O50 157.2(6) . .
O38 W2 O50 85.4(7) . .
O30 W2 O50 86.6(6) . .
O3 W2 O47 171.4(7) . .
O20 W2 O47 73.4(6) . .
O38 W2 O47 85.2(6) . .
O30 W2 O47 73.1(6) . .
O50 W2 O47 83.9(6) . .
O21 W3 O43 102.2(7) . .
O21 W3 O11 100.1(7) . .
O43 W3 O11 91.0(7) . .
O21 W3 O42 102.1(7) . .
O43 W3 O42 87.5(6) . .
O11 W3 O42 157.6(7) . .
O21 W3 O20 100.1(7) . .
O43 W3 O20 157.5(7) . .
O11 W3 O20 87.6(6) . .
O42 W3 O20 85.3(6) . .
O21 W3 O47 170.4(6) . .
O43 W3 O47 85.8(6) . .
O11 W3 O47 74.4(6) . .
O42 W3 O47 83.2(6) . .
O20 W3 O47 72.2(6) . .
O61 W4 O56 101.7(8) . .
O61 W4 O30 101.2(8) . .
O56 W4 O30 92.4(7) . .
O61 W4 O17 102.2(8) . .
O56 W4 O17 85.5(7) . .
O30 W4 O17 156.4(6) . .
O61 W4 O11 100.7(8) . .
O56 W4 O11 157.1(6) . .
O30 W4 O11 87.7(7) . .
O17 W4 O11 85.3(6) . .
O61 W4 O47 171.0(7) . .
O56 W4 O47 85.6(6) . .
O30 W4 O47 73.0(6) . .
O17 W4 O47 83.4(6) . .
O11 W4 O47 72.5(6) . .
O1 W5 O34 102.3(8) . .
O1 W5 O46 101.9(8) . .
O34 W5 O46 91.9(6) . .
O1 W5 O49 101.0(8) . .
O34 W5 O49 156.5(6) . .
O46 W5 O49 86.2(6) . .
O1 W5 O32 99.7(8) . .
O34 W5 O32 86.0(7) . .
O46 W5 O32 158.2(7) . .
O49 W5 O32 87.1(6) . .
O1 W5 O48 171.0(7) . .
O34 W5 O48 72.1(6) . .
O46 W5 O48 85.6(6) . .
O49 W5 O48 84.4(6) . .
O32 W5 O48 73.2(6) . .
O7 W6 O60 102.8(8) . .
O7 W6 O37 101.9(8) . .
O60 W6 O37 85.7(7) . .
O7 W6 O10 102.1(8) . .
O60 W6 O10 154.6(6) . .
O37 W6 O10 84.5(7) . .
O7 W6 O32 101.4(8) . .
O60 W6 O32 91.6(7) . .
O37 W6 O32 156.6(7) . .
O10 W6 O32 88.2(7) . .
O7 W6 O48 171.3(7) . .
O60 W6 O48 84.0(6) . .
O37 W6 O48 83.8(6) . .
O10 W6 O48 71.7(6) . .
O32 W6 O48 72.7(6) . .
O26 W7 O28 100.4(7) . .
O26 W7 O42 96.7(7) . .
O28 W7 O42 90.5(7) . .
O26 W7 O54 98.4(7) . .
O28 W7 O54 90.1(7) . .
O42 W7 O54 164.5(6) . .
O26 W7 O41 104.1(7) . .
O28 W7 O41 155.5(7) . .
O42 W7 O41 86.8(6) . .
O54 W7 O41 86.2(6) . .
O26 W7 O36 172.3(7) . .
O28 W7 O36 72.1(6) . .
O42 W7 O36 81.7(6) . .
O54 W7 O36 83.7(6) . .
O41 W7 O36 83.4(6) . .
O29 W8 O57 99.5(7) . .
O29 W8 O44 105.1(7) . .
O57 W8 O44 90.3(7) . .
O29 W8 O5 98.9(7) . .
O57 W8 O5 91.8(7) . .
O44 W8 O5 155.2(7) . .
O29 W8 O56 95.1(7) . .
O57 W8 O56 165.2(7) . .
O44 W8 O56 83.9(6) . .
O5 W8 O56 87.9(7) . .
O29 W8 O14 170.3(7) . .
O57 W8 O14 84.7(6) . .
O44 W8 O14 83.4(6) . .
O5 W8 O14 72.1(6) . .
O56 W8 O14 81.2(6) . .
O18 W9 O45 103.9(7) . .
O18 W9 O40 96.8(7) . .
O45 W9 O40 86.2(6) . .
O18 W9 O15 99.7(7) . .
O45 W9 O15 156.3(7) . .
O40 W9 O15 90.7(6) . .
O18 W9 O57 99.0(7) . .
O45 W9 O57 87.0(6) . .
O40 W9 O57 163.9(7) . .
O15 W9 O57 89.7(6) . .
O18 W9 O52 171.8(7) . .
O45 W9 O52 84.1(6) . .
O40 W9 O52 82.1(6) . .
O15 W9 O52 72.2(6) . .
O57 W9 O52 82.6(6) . .
O13 W10 O53 98.7(8) . .
O13 W10 O15 98.9(8) . .
O53 W10 O15 91.8(7) . .
O13 W10 O35 103.4(8) . .
O53 W10 O35 89.7(7) . .
O15 W10 O35 157.2(7) . .
O13 W10 O46 96.1(8) . .
O53 W10 O46 165.0(7) . .
O15 W10 O46 88.1(6) . .
O35 W10 O46 84.7(7) . .
O13 W10 O52 172.6(7) . .
O53 W10 O52 83.5(6) . .
O15 W10 O52 73.9(6) . .
O35 W10 O52 83.7(6) . .
O46 W10 O52 82.1(6) . .
O16 W11 O12 102.0(8) . .
O16 W11 O54 100.0(8) . .
O12 W11 O54 89.1(7) . .
O16 W11 O9 100.2(8) . .
O12 W11 O9 156.9(7) . .
O54 W11 O9 93.4(7) . .
O16 W11 O60 94.6(7) . .
O12 W11 O60 84.7(6) . .
O54 W11 O60 165.0(6) . .
O9 W11 O60 87.2(6) . .
O16 W11 O19 172.1(7) . .
O12 W11 O19 84.7(6) . .
O54 W11 O19 84.2(6) . .
O9 W11 O19 72.7(6) . .
O60 W11 O19 81.7(6) . .
O6 W12 O12 102.8(8) . .
O6 W12 O8 100.3(8) . .
O12 W12 O8 156.6(7) . .
O6 W12 O37 99.3(8) . .
O12 W12 O37 87.6(7) . .
O8 W12 O37 92.1(7) . .
O6 W12 O51 97.4(8) . .
O12 W12 O51 86.2(7) . .
O8 W12 O51 87.5(7) . .
O37 W12 O51 163.2(7) . .
O6 W12 O58 172.6(7) . .
O12 W12 O58 84.0(6) . .
O8 W12 O58 72.7(6) . .
O37 W12 O58 83.5(6) . .
O51 W12 O58 80.3(6) . .
O24 W13 O5 100.7(8) . .
O24 W13 O50 98.9(7) . .
O5 W13 O50 91.0(7) . .
O24 W13 O25 102.7(7) . .
O5 W13 O25 156.5(7) . .
O50 W13 O25 86.7(7) . .
O24 W13 O53 97.3(7) . .
O5 W13 O53 89.5(7) . .
O50 W13 O53 163.4(7) . .
O25 W13 O53 86.3(6) . .
O24 W13 O14 173.3(7) . .
O5 W13 O14 72.7(6) . .
O50 W13 O14 82.8(6) . .
O25 W13 O14 83.8(6) . .
O53 W13 O14 81.5(6) . .
O33 W14 O44 104.7(8) . .
O33 W14 O17 97.1(8) . .
O44 W14 O17 85.9(7) . .
O33 W14 O2 98.8(8) . .
O44 W14 O2 156.5(7) . .
O17 W14 O2 91.9(7) . .
O33 W14 O59 98.8(8) . .
O44 W14 O59 87.0(6) . .
O17 W14 O59 163.8(6) . .
O2 W14 O59 88.8(7) . .
O33 W14 O39 171.4(7) . .
O44 W14 O39 83.9(6) . .
O17 W14 O39 82.7(6) . .
O2 W14 O39 72.6(6) . .
O59 W14 O39 82.0(6) . .
O62 W15 O41 102.9(8) . .
O62 W15 O51 99.1(8) . .
O41 W15 O51 89.9(7) . .
O62 W15 O2 99.5(8) . .
O41 W15 O2 156.9(7) . .
O51 W15 O2 92.1(7) . .
O62 W15 O43 97.2(8) . .
O41 W15 O43 85.5(6) . .
O51 W15 O43 163.6(7) . .
O2 W15 O43 86.2(6) . .
O62 W15 O39 172.1(7) . .
O41 W15 O39 84.3(6) . .
O51 W15 O39 84.1(6) . .
O2 W15 O39 73.0(6) . .
O43 W15 O39 79.8(6) . .
O31 W16 O55 100.0(8) . .
O31 W16 O25 103.2(8) . .
O55 W16 O25 90.7(7) . .
O31 W16 O28 100.7(8) . .
O55 W16 O28 89.7(7) . .
O25 W16 O28 155.6(7) . .
O31 W16 O38 95.6(7) . .
O55 W16 O38 164.3(6) . .
O25 W16 O38 84.5(7) . .
O28 W16 O38 88.7(7) . .
O31 W16 O36 171.7(7) . .
O55 W16 O36 83.3(6) . .
O25 W16 O36 84.2(6) . .
O28 W16 O36 71.6(6) . .
O38 W16 O36 81.4(6) . .
O4 W17 O35 102.8(8) . .
O4 W17 O49 97.4(7) . .
O35 W17 O49 87.4(7) . .
O4 W17 O9 101.5(7) . .
O35 W17 O9 155.7(7) . .
O49 W17 O9 89.1(7) . .
O4 W17 O55 98.4(7) . .
O35 W17 O55 86.5(7) . .
O49 W17 O55 164.0(6) . .
O9 W17 O55 90.3(7) . .
O4 W17 O19 173.2(7) . .
O35 W17 O19 84.0(6) . .
O49 W17 O19 83.5(6) . .
O9 W17 O19 71.7(6) . .
O55 W17 O19 81.1(6) . .
O23 W18 O59 100.8(8) . .
O23 W18 O45 103.3(8) . .
O59 W18 O45 90.1(7) . .
O23 W18 O8 98.8(8) . .
O59 W18 O8 91.9(7) . .
O45 W18 O8 157.0(7) . .
O23 W18 O27 95.0(7) . .
O59 W18 O27 164.0(6) . .
O45 W18 O27 84.6(6) . .
O8 W18 O27 87.3(7) . .
O23 W18 O58 169.7(7) . .
O59 W18 O58 84.5(6) . .
O45 W18 O58 85.4(6) . .
O8 W18 O58 72.1(6) . .
O27 W18 O58 80.1(6) . .
O52 P2 O58 114.2(8) . .
O52 P2 O19 112.1(8) . .
O58 P2 O19 110.8(8) . .
O52 P2 O48 106.7(8) . .
O58 P2 O48 106.3(8) . .
O19 P2 O48 106.2(8) . .
O14 P1 O36 113.4(8) . .
O14 P1 O39 113.5(8) . .
O36 P1 O39 111.2(8) . .
O14 P1 O47 106.5(8) . .
O36 P1 O47 105.8(8) . .
O39 P1 O47 105.6(8) . .
N2 Ag6 N4 169.6(8) . .
N2 Ag6 N3 109.1(6) . .
N4 Ag6 N3 71.8(6) . .
N2 Ag6 N1 70.9(5) . .
N4 Ag6 N1 112.8(6) . .
N3 Ag6 N1 155.2(7) . .
N6 Ag5 N8 160.0(7) . .
N6 Ag5 N7 111.9(6) . .
N8 Ag5 N7 72.9(6) . .
N6 Ag5 N5 72.6(7) . .
N8 Ag5 N5 108.9(7) . .
N7 Ag5 N5 162.8(8) . .
N18 Ag4 N20 164.8(10) . .
N18 Ag4 N19 114.3(8) . .
N20 Ag4 N19 70.8(8) . .
N18 Ag4 N17 71.2(9) . .
N20 Ag4 N17 109.2(9) . .
N19 Ag4 N17 159.9(8) . .
N14 Ag3 N16 161.8(9) . .
N14 Ag3 N15 114.6(9) . .
N16 Ag3 N15 71.3(9) . .
N14 Ag3 N13 71.5(11) . .
N16 Ag3 N13 109.5(10) . .
N15 Ag3 N13 159.2(10) . .
N12 Ag2 N12 180.0 . 2_566
N12 Ag2 N11 69.7(10) . .
N12 Ag2 N11 110.3(10) 2_566 .
N12 Ag2 N11 110.3(10) . 2_566
N12 Ag2 N11 69.7(10) 2_566 2_566
N11 Ag2 N11 180.0 . 2_566
N21 Ag1 N21 180.0 2_675 .
N21 Ag1 N22 111.3(11) 2_675 .
N21 Ag1 N22 68.7(11) . .
N21 Ag1 N22 68.7(11) 2_675 2_675
N21 Ag1 N22 111.3(11) . 2_675
N22 Ag1 N22 180(2) . 2_675
W6 O60 W11 153.5(9) . .
W18 O59 W14 163.7(9) . .
P2 O58 W12 128.5(8) . .
P2 O58 W18 127.4(8) . .
W12 O58 W18 91.9(5) . .
W8 O57 W9 163.6(9) . .
W4 O56 W8 151.8(9) . .
W16 O55 W17 162.5(9) . .
W11 O54 W7 164.3(9) . .
W10 O53 W13 164.2(9) . .
P2 O52 W10 129.6(8) . .
P2 O52 W9 126.9(8) . .
W10 O52 W9 90.6(5) . .
W15 O51 W12 163.6(10) . .
W13 O50 W2 149.4(9) . .
W17 O49 W5 149.3(8) . .
P2 O48 W1 123.1(8) . .
P2 O48 W5 124.5(8) . .
W1 O48 W5 92.4(5) . .
P2 O48 W6 124.7(8) . .
W1 O48 W6 91.3(5) . .
W5 O48 W6 91.2(5) . .
P1 O47 W3 124.6(8) . .
P1 O47 W2 124.9(8) . .
W3 O47 W2 91.6(5) . .
P1 O47 W4 124.1(8) . .
W3 O47 W4 90.9(5) . .
W2 O47 W4 90.5(5) . .
W5 O46 W10 150.8(9) . .
W18 O45 W9 153.2(9) . .
W8 O44 W14 154.1(9) . .
W3 O43 W15 150.4(9) . .
W7 O42 W3 149.3(9) . .
W15 O41 W7 153.3(9) . .
W1 O40 W9 149.9(9) . .
P1 O39 W15 130.5(8) . .
P1 O39 W14 126.5(8) . .
W15 O39 W14 91.7(5) . .
W2 O38 W16 152.1(9) . .
W6 O37 W12 148.8(9) . .
P1 O36 W7 128.4(9) . .
P1 O36 W16 128.1(8) . .
W7 O36 W16 90.7(5) . .
W17 O35 W10 152.8(9) . .
W5 O34 W1 123.8(8) . .
W6 O32 W5 122.9(8) . .
W4 O30 W2 123.5(8) . .
W7 O28 W16 125.5(8) . .
W1 O27 W18 151.1(9) . .
W16 O25 W13 152.7(9) . .
W2 O20 W3 122.8(8) . .
P2 O19 W11 128.7(8) . .
P2 O19 W17 126.1(8) . .
W11 O19 W17 91.3(5) . .
W14 O17 W4 150.0(9) . .
W10 O15 W9 123.2(8) . .
P1 O14 W8 129.9(9) . .
P1 O14 W13 127.7(8) . .
W8 O14 W13 90.3(5) . .
W11 O12 W12 151.7(9) . .
W3 O11 W4 122.2(8) . .
W1 O10 W6 123.9(8) . .
W17 O9 W11 124.0(8) . .
W18 O8 W12 123.3(8) . .
W13 O5 W8 124.7(8) . .
W14 O2 W15 122.5(8) . .
C1 N1 C5 120.0 . .
C1 N1 Ag6 125.8(9) . .
C5 N1 Ag6 112.5(9) . .
C2 C1 N1 120.0 . .
C1 C2 C3 120.0 . .
C4 C3 C2 120.0 . .
C5 C4 C3 120.0 . .
C4 C5 N1 120.0 . .
C4 C5 C6 122.0(13) . .
N1 C5 C6 118.0(13) . .
C7 C6 N2 120.0 . .
C7 C6 C5 122.4(12) . .
N2 C6 C5 117.6(12) . .
C8 C7 C6 120.0 . .
C7 C8 C9 120.0 . .
C10 C9 C8 120.0 . .
C9 C10 N2 120.0 . .
C10 N2 C6 120.0 . .
C10 N2 Ag6 120.3(7) . .
C6 N2 Ag6 119.4(7) . .
C11 N3 C15 120.0 . .
C11 N3 Ag6 126.6(9) . .
C15 N3 Ag6 113.0(9) . .
C12 C11 N3 120.0 . .
C11 C12 C13 120.0 . .
C12 C13 C14 120.0 . .
C15 C14 C13 120.0 . .
C14 C15 N3 120.0 . .
C14 C15 C16 121.8(14) . .
N3 C15 C16 118.2(14) . .
C17 C16 N4 120.0 . .
C17 C16 C15 124.1(13) . .
N4 C16 C15 115.9(13) . .
C16 C17 C18 120.0 . .
C17 C18 C19 120.0 . .
C20 C19 C18 120.0 . .
C19 C20 N4 120.0 . .
C20 N4 C16 120.0 . .
C20 N4 Ag6 119.4(9) . .
C16 N4 Ag6 117.7(9) . .
C60 N12 C56 115(3) . .
C60 N12 Ag2 124(2) . .
C56 N12 Ag2 121(2) . .
C60 C59 C58 117(3) . .
C56 C57 C58 122(3) . .
C21 N5 C25 120.0 . .
C21 N5 Ag5 126.0(12) . .
C25 N5 Ag5 109.3(13) . .
C22 C21 N5 120.0 . .
C21 C22 C23 120.0 . .
C24 C23 C22 120.0 . .
C23 C24 C25 120.0 . .
C24 C25 N5 120.0 . .
C24 C25 C26 119.0(18) . .
N5 C25 C26 120.8(18) . .
C27 C26 N6 120.0 . .
C27 C26 C25 125.4(14) . .
N6 C26 C25 114.5(14) . .
C28 C27 C26 120.0 . .
C29 C28 C27 120.0 . .
C28 C29 C30 120.0 . .
N6 C30 C29 120.0 . .
C30 N6 C26 120.0 . .
C30 N6 Ag5 119.7(8) . .
C26 N6 Ag5 118.9(8) . .
C31 N7 C35 120.0 . .
C31 N7 Ag5 125.9(9) . .
C35 N7 Ag5 113.9(9) . .
N7 C31 C32 120.0 . .
C33 C32 C31 120.0 . .
C32 C33 C34 120.0 . .
C35 C34 C33 120.0 . .
C34 C35 N7 120.0 . .
C34 C35 C36 122.3(13) . .
N7 C35 C36 117.7(13) . .
C37 C36 N8 120.0 . .
C37 C36 C35 123.8(13) . .
N8 C36 C35 116.1(13) . .
C36 C37 C38 120.0 . .
C39 C38 C37 120.0 . .
C38 C39 C40 120.0 . .
C39 C40 N8 120.0 . .
C40 N8 C36 120.0 . .
C40 N8 Ag5 121.1(9) . .
C36 N8 Ag5 116.3(9) . .
N11 C55 C54 124(3) . .
N11 C55 C56 120(3) . .
C54 C55 C56 116(3) . .
N12 C60 C59 126(3) . .
C57 C56 N12 122(3) . .
C57 C56 C55 126(3) . .
N12 C56 C55 113(3) . .
C51 N11 C55 116(4) . .
C51 N11 Ag2 126(3) . .
C55 N11 Ag2 116(2) . .
C59 C58 C57 118(3) . .
C53 C52 C51 116(4) . .
C52 C53 C54 120(5) . .
N11 C51 C52 126(4) . .
C76 N16 C80 122(3) . .
C76 N16 Ag3 114.1(19) . .
C80 N16 Ag3 120(2) . .
C96 N20 C100 120(3) . .
C96 N20 Ag4 119(2) . .
C100 N20 Ag4 120(2) . .
C70 N14 C66 117(3) . .
C70 N14 Ag3 125(2) . .
C66 N14 Ag3 117(2) . .
C90 N18 C86 117(3) . .
C90 N18 Ag4 124(2) . .
C86 N18 Ag4 117.6(19) . .
C85 N17 C81 124(3) . .
C85 N17 Ag4 111(2) . .
C81 N17 Ag4 123(2) . .
C75 N15 C71 117(3) . .
C75 N15 Ag3 114(2) . .
C71 N15 Ag3 125(2) . .
N18 C86 C87 120(3) . .
N18 C86 C85 117(3) . .
C87 C86 C85 123(3) . .
C65 N13 C61 118(4) . .
C65 N13 Ag3 114(2) . .
C61 N13 Ag3 126(3) . .
N16 C80 C79 121(3) . .
N20 C100 C99 122(3) . .
C91 N19 C95 120.0 . .
C91 N19 Ag4 124.0(10) . .
C95 N19 Ag4 115.7(10) . .
N19 C91 C92 120.0 . .
C91 C92 C93 120.0 . .
C94 C93 C92 120.0 . .
C93 C94 C95 120.0 . .
C94 C95 N19 120.0 . .
C94 C95 C96 126.4(17) . .
N19 C95 C96 113.5(17) . .
N20 C96 C97 122(3) . .
N20 C96 C95 120(3) . .
C97 C96 C95 118(2) . .
N16 C76 C77 117(3) . .
N16 C76 C75 117(2) . .
C77 C76 C75 125(3) . .
C97 C98 C99 121(3) . .
C98 C97 C96 116(3) . .
C98 C99 C100 119(3) . .
C88 C89 C90 118(4) . .
N14 C66 C67 119(3) . .
N14 C66 C65 116(3) . .
C67 C66 C65 124(3) . .
C80 C79 C78 119(3) . .
C69 C70 N14 128(4) . .
N13 C65 C64 121(4) . .
N13 C65 C66 119(3) . .
C64 C65 C66 120(4) . .
C68 C69 C70 118(4) . .
N17 C85 C84 120(4) . .
N17 C85 C86 119(3) . .
C84 C85 C86 121(3) . .
N15 C75 C74 121(3) . .
N15 C75 C76 117(3) . .
C74 C75 C76 122(3) . .
N18 C90 C89 127(4) . .
C72 C73 C74 120(4) . .
C76 C77 C78 125(3) . .
N17 C81 C82 120(4) . .
C89 C88 C87 119(4) . .
C79 C78 C77 115(3) . .
C68 C67 C66 118(4) . .
C69 C68 C67 120(4) . .
C85 C84 C83 122(4) . .
C75 C74 C73 120(4) . .
C63 C62 C61 114(5) . .
C62 C61 N13 128(5) . .
C86 C87 C88 118(3) . .
C65 C64 C63 114(4) . .
C73 C72 C71 115(4) . .
C81 C82 C83 119(4) . .
N15 C71 C72 126(4) . .
C84 C83 C82 116(4) . .
C62 C63 C64 125(5) . .
N21 C105 C104 124(3) . .
N21 C105 C106 116(3) . .
C104 C105 C106 119(3) . .
C107 C106 N22 121(4) . .
C107 C106 C105 120(3) . .
N22 C106 C105 118(3) . .
C110 N22 C106 118(4) . .
C110 N22 Ag1 131(3) . .
C106 N22 Ag1 111(3) . .
C105 C104 C103 115(3) . .
C55 C54 C53 117(4) . .
C109 C108 C107 117(4) . .
C102 C103 C104 119(4) . .
C106 C107 C108 119(4) . .
C110 C109 C108 120(4) . .
C109 C110 N22 122(4) . .
C105 N21 C101 122(3) . .
C105 N21 Ag1 125(2) . .
C101 N21 Ag1 113(2) . .
C102 C101 N21 114(3) . .
C103 C102 C101 126(3) . .

loop_
_geom_bond_atom_site_label_1
_geom_bond_atom_site_label_2
_geom_bond_distance
_geom_bond_site_symmetry_2
W1 O22 1.729(16) .
W1 O27 1.861(16) .
W1 O10 1.897(15) .
W1 O40 1.911(15) .
W1 O34 1.939(15) .
W1 O48 2.337(15) .
W2 O3 1.727(17) .
W2 O20 1.873(16) .
W2 O38 1.884(15) .
W2 O30 1.924(15) .
W2 O50 1.930(16) .
W2 O47 2.365(14) .
W3 O21 1.716(16) .
W3 O43 1.875(15) .
W3 O11 1.896(15) .
W3 O42 1.920(15) .
W3 O20 1.973(15) .
W3 O47 2.346(15) .
W4 O61 1.711(18) .
W4 O56 1.865(16) .
W4 O30 1.905(15) .
W4 O17 1.923(16) .
W4 O11 1.955(16) .
W4 O47 2.383(14) .
W5 O1 1.696(18) .
W5 O34 1.899(15) .
W5 O46 1.914(15) .
W5 O49 1.918(15) .
W5 O32 1.927(16) .
W5 O48 2.354(15) .
W6 O7 1.712(17) .
W6 O60 1.882(15) .
W6 O37 1.910(16) .
W6 O10 1.920(15) .
W6 O32 1.922(16) .
W6 O48 2.376(15) .
W7 O26 1.716(17) .
W7 O28 1.888(16) .
W7 O42 1.906(15) .
W7 O54 1.912(15) .
W7 O41 1.925(15) .
W7 O36 2.360(15) .
W8 O29 1.711(17) .
W8 O57 1.858(15) .
W8 O44 1.861(16) .
W8 O5 1.926(16) .
W8 O56 1.961(15) .
W8 O14 2.360(14) .
W9 O18 1.673(17) .
W9 O45 1.894(15) .
W9 O40 1.912(15) .
W9 O15 1.931(16) .
W9 O57 1.934(15) .
W9 O52 2.384(14) .
W10 O13 1.713(18) .
W10 O53 1.868(15) .
W10 O15 1.889(15) .
W10 O35 1.917(16) .
W10 O46 1.925(15) .
W10 O52 2.343(15) .
W11 O16 1.702(17) .
W11 O12 1.870(16) .
W11 O54 1.879(15) .
W11 O9 1.906(16) .
W11 O60 1.931(15) .
W11 O19 2.329(15) .
W12 O6 1.703(18) .
W12 O12 1.900(15) .
W12 O8 1.921(16) .
W12 O37 1.924(16) .
W12 O51 1.947(15) .
W12 O58 2.329(15) .
W13 O24 1.740(17) .
W13 O5 1.864(16) .
W13 O50 1.896(15) .
W13 O25 1.915(15) .
W13 O53 1.921(16) .
W13 O14 2.378(15) .
W14 O33 1.694(17) .
W14 O44 1.900(16) .
W14 O17 1.903(15) .
W14 O2 1.911(16) .
W14 O59 1.944(16) .
W14 O39 2.365(15) .
W15 O62 1.733(18) .
W15 O41 1.845(15) .
W15 O51 1.852(16) .
W15 O2 1.931(16) .
W15 O43 1.964(15) .
W15 O39 2.332(15) .
W16 O31 1.710(16) .
W16 O55 1.855(15) .
W16 O25 1.858(16) .
W16 O28 1.899(16) .
W16 O38 1.943(15) .
W16 O36 2.374(15) .
W17 O4 1.693(17) .
W17 O35 1.857(16) .
W17 O49 1.899(15) .
W17 O9 1.903(16) .
W17 O55 1.936(15) .
W17 O19 2.373(15) .
W18 O23 1.705(17) .
W18 O59 1.856(16) .
W18 O45 1.880(15) .
W18 O8 1.908(16) .
W18 O27 1.975(15) .
W18 O58 2.362(14) .
P2 O52 1.518(15) .
P2 O58 1.549(15) .
P2 O19 1.556(15) .
P2 O48 1.631(15) .
P1 O14 1.492(15) .
P1 O36 1.528(15) .
P1 O39 1.546(16) .
P1 O47 1.609(15) .
Ag6 N2 2.241(11) .
Ag6 N4 2.254(14) .
Ag6 N3 2.387(14) .
Ag6 N1 2.422(14) .
Ag5 N6 2.213(12) .
Ag5 N8 2.246(13) .
Ag5 N7 2.323(14) .
Ag5 N5 2.40(2) .
Ag4 N18 2.25(2) .
Ag4 N20 2.27(2) .
Ag4 N19 2.399(17) .
Ag4 N17 2.45(3) .
Ag3 N14 2.27(3) .
Ag3 N16 2.33(2) .
Ag3 N15 2.35(3) .
Ag3 N13 2.35(3) .
Ag2 N12 2.32(3) .
Ag2 N12 2.32(3) 2_566
Ag2 N11 2.43(3) .
Ag2 N11 2.43(3) 2_566
Ag1 N21 2.28(3) 2_675
Ag1 N21 2.28(3) .
Ag1 N22 2.54(4) .
Ag1 N22 2.54(4) 2_675
N1 C1 1.3900 .
N1 C5 1.3900 .
C1 C2 1.3900 .
C2 C3 1.3900 .
C3 C4 1.3900 .
C4 C5 1.3900 .
C5 C6 1.395(17) .
C6 C7 1.3900 .
C6 N2 1.3900 .
C7 C8 1.3900 .
C8 C9 1.3900 .
C9 C10 1.3900 .
C10 N2 1.3900 .
N3 C11 1.3900 .
N3 C15 1.3900 .
C11 C12 1.3900 .
C12 C13 1.3900 .
C13 C14 1.3900 .
C14 C15 1.3900 .
C15 C16 1.43(2) .
C16 C17 1.3900 .
C16 N4 1.3900 .
C17 C18 1.3900 .
C18 C19 1.3900 .
C19 C20 1.3900 .
C20 N4 1.3900 .
N12 C60 1.33(4) .
N12 C56 1.39(4) .
C59 C60 1.36(5) .
C59 C58 1.37(5) .
C57 C56 1.30(5) .
C57 C58 1.39(4) .
N5 C21 1.3900 .
N5 C25 1.3900 .
C21 C22 1.3900 .
C22 C23 1.3900 .
C23 C24 1.3900 .
C24 C25 1.3900 .
C25 C26 1.40(2) .
C26 C27 1.3900 .
C26 N6 1.3900 .
C27 C28 1.3900 .
C28 C29 1.3900 .
C29 C30 1.3900 .
C30 N6 1.3900 .
N7 C31 1.3900 .
N7 C35 1.3900 .
C31 C32 1.3900 .
C32 C33 1.3900 .
C33 C34 1.3900 .
C34 C35 1.3900 .
C35 C36 1.429(19) .
C36 C37 1.3900 .
C36 N8 1.3900 .
C37 C38 1.3900 .
C38 C39 1.3900 .
C39 C40 1.3900 .
C40 N8 1.3900 .
C55 N11 1.29(5) .
C55 C54 1.35(5) .
C55 C56 1.53(4) .
N11 C51 1.28(5) .
C52 C53 1.29(6) .
C52 C51 1.41(5) .
C53 C54 1.43(6) .
N16 C76 1.31(4) .
N16 C80 1.36(4) .
N20 C96 1.32(4) .
N20 C100 1.32(4) .
N14 C70 1.33(5) .
N14 C66 1.34(4) .
N18 C90 1.32(4) .
N18 C86 1.33(4) .
N17 C85 1.30(4) .
N17 C81 1.34(4) .
N15 C75 1.30(4) .
N15 C71 1.32(5) .
C86 C87 1.40(5) .
C86 C85 1.45(4) .
N13 C65 1.33(4) .
N13 C61 1.38(5) .
C80 C79 1.39(4) .
C100 C99 1.39(4) .
N19 C91 1.3900 .
N19 C95 1.3900 .
C91 C92 1.3900 .
C92 C93 1.3900 .
C93 C94 1.3900 .
C94 C95 1.3900 .
C95 C96 1.47(3) .
C96 C97 1.46(4) .
C76 C77 1.34(4) .
C76 C75 1.47(4) .
C98 C97 1.37(4) .
C98 C99 1.38(5) .
C89 C88 1.31(6) .
C89 C90 1.34(5) .
C66 C67 1.44(5) .
C66 C65 1.44(5) .
C79 C78 1.40(5) .
C70 C69 1.32(5) .
C65 C64 1.39(5) .
C69 C68 1.31(5) .
C85 C84 1.39(5) .
C75 C74 1.36(5) .
C73 C72 1.35(6) .
C73 C74 1.38(5) .
C77 C78 1.40(5) .
C81 C82 1.43(6) .
C88 C87 1.45(6) .
C67 C68 1.41(6) .
C84 C83 1.42(6) .
C62 C63 1.30(6) .
C62 C61 1.30(7) .
C64 C63 1.51(6) .
C72 C71 1.38(6) .
C82 C83 1.43(7) .
C105 N21 1.26(4) .
C105 C104 1.40(4) .
C105 C106 1.52(4) .
C106 C107 1.34(5) .
C106 N22 1.36(4) .
N22 C110 1.33(6) .
C104 C103 1.41(5) .
C108 C109 1.36(6) .
C108 C107 1.40(6) .
C103 C102 1.33(5) .
C109 C110 1.32(6) .
N21 C101 1.42(4) .
C101 C102 1.34(4) .
